data_1557555
loop_
_publ_author_name
'Butts, Craig P.'
'Eberson, Lennart'
'Hartshorn, Michael P.'
'Robinson, Ward T.'
'Wood, Bryan R.'

_publ_section_title
;
 Photochemical Nitration by Tetranitromethane. Part XXX. Product Isolation
 and Identification in the Photochemical Reaction of Dibenzofuran
;
_journal_name_full 'Acta Chemica Scandinavica'
_journal_page_first 587
_journal_page_last 595
_journal_paper_doi 10.3891/acta.chem.scand.50-0587
_journal_volume 50
_journal_year 1996
_chemical_formula_sum 'C13 H9 N3 O8'
_chemical_formula_weight 335.23
_chemical_name_common
;
c-4-Hydroxy-r-1-trinitromethyl-1,4-dihydrodibenzofuran 
;
_space_group_IT_number 56
_space_group_name_Hall '-P 2ab 2ac'
_space_group_name_H-M_alt 'P c c n'
_symmetry_cell_setting orthorhombic
_symmetry_Int_Tables_number 56
_symmetry_space_group_name_Hall '-P 2ab 2ac'
_symmetry_space_group_name_H-M 'P c c n'
_cell_angle_alpha 90.
_cell_angle_beta 90.
_cell_angle_gamma 90.
_cell_formula_units_Z 8
_cell_length_a 9.386(4)
_cell_length_b 10.914(4)
_cell_length_c 26.294(9)
_cell_volume 2693.5(18)
_diffrn_ambient_temperature 166
_diffrn_radiation_probe x-ray
_diffrn_radiation_type MoK\a
_diffrn_radiation_wavelength 0.71069
_exptl_absorpt_coefficient_mu 0.141
_exptl_crystal_density_diffrn 1.653
_refine_ls_number_reflns 721
_refine_ls_R_factor_gt 0.079
_refine_ls_wR_factor_ref 0.093
_cod_data_source_file Acta-Chem-Scand-1996-50-587-2.cif
_cod_data_source_block 2
_cod_depositor_comments 'C3 y coordinate modified (guessed...) from 0.0366(9) to 0.9366(9)'
_cod_database_code 1557555

loop_
_space_group_symop_id
_space_group_symop_operation_xyz
1 x,y,z
2 1/2-x,1/2-y,z
3 1/2+x,-y,1/2-z
4 -x,1/2+y,1/2-z
5 -x,-y,-z
6 1/2+x,1/2+y,-z
7 1/2-x,y,1/2+z
8 x,1/2-y,1/2+z

loop_
_atom_site_label
_atom_site_type_symbol
_atom_site_thermal_displace_type
_atom_site_fract_x
_atom_site_fract_y
_atom_site_fract_z
_atom_site_occupancy
_atom_site_U_iso_or_equiv
_atom_site_calc_flag
_atom_site_refinement_flags
_atom_site_disorder_assembly
_atom_site_disorder_group
O4 O Uiso -0.0902(7) 0.7918(6) 0.2637(2) 1.000 0.034(2) . . . .
O5 O Uiso 0.0525(7) 0.6171(5) 0.1874(2) 1.000 0.022(2) . . . .
O11 O Uiso -0.2619(7) 0.8796(6) 0.0672(2) 1.000 0.041(2) . . . .
O12 O Uiso -0.0551(6) 0.8971(6) 0.0316(2) 1.000 0.031(2) . . . .
O21 O Uiso -0.2309(7) 0.9017(6) 0.1694(2) 1.000 0.032(2) . . . .
O22 O Uiso -0.2232(8) 1.0998(6) 0.1623(2) 1.000 0.044(2) . . . .
O31 O Uiso -0.1469(7) 1.1468(6) 0.0603(2) 1.000 0.035(2) . . . .
O32 O Uiso 0.0591(8) 1.1609(5) 0.0978(2) 1.000 0.038(2) . . . .
N1 N Uiso -0.1378(8) 0.9112(7) 0.0653(3) 1.000 0.022(2) . . . .
N2 N Uiso -0.1885(8) 0.9952(8) 0.1509(3) 1.000 0.026(2) . . . .
N3 N Uiso -0.0552(9) 1.1090(7) 0.0875(3) 1.000 0.031(2) . . . .
C1 C Uiso 0.0626(10) 0.9253(8) 0.1325(3) 1.000 0.021(3) . . . .
C2 C Uiso 0.0915(10) 0.9901(9) 0.1822(3) 1.000 0.030(3) . . . .
C3 C Uiso 0.0796(10) 0.9366(9) 0.2272(4) 1.000 0.034(3) . . . .
C4 C Uiso 0.0441(11) 0.8058(9) 0.2365(3) 1.000 0.027(3) . . . .
C5 C Uiso 0.0444(10) 0.7430(9) 0.1855(3) 1.000 0.025(3) . . . .
C6 C Uiso 0.0549(11) 0.7894(7) 0.1405(3) 1.000 0.014(2) . . . .
C7 C Uiso 0.0766(11) 0.6867(9) 0.1063(3) 1.000 0.023(3) . . . .
C8 C Uiso 0.0713(10) 0.5843(8) 0.1366(3) 1.000 0.019(3) . . . .
C9 C Uiso 0.0849(10) 0.4657(8) 0.1202(4) 1.000 0.024(3) . . . .
C10 C Uiso 0.1150(9) 0.4508(8) 0.0687(3) 1.000 0.025(3) . . . .
C11 C Uiso 0.1252(10) 0.5524(8) 0.0371(3) 1.000 0.028(3) . . . .
C12 C Uiso 0.1054(9) 0.6696(8) 0.0554(3) 1.000 0.018(3) . . . .
C13 C Uiso -0.0756(9) 0.9808(8) 0.1105(3) 1.000 0.013(2) . . . .

loop_
_atom_type_symbol
_atom_type_description
_atom_type_scat_dispersion_real
_atom_type_scat_dispersion_imag
_atom_type_scat_source
C C 0.0033 0.0016 ' International Tables Vol C Tables 4.2.6.8 and 6.1.1.4'
N N 0.0061 0.0033 ' International Tables Vol C Tables 4.2.6.8 and 6.1.1.4'
O O 0.0106 0.0060 ' International Tables Vol C Tables 4.2.6.8 and 6.1.1.4'

loop_
_geom_angle_atom_site_label_1
_geom_angle_atom_site_label_2
_geom_angle_atom_site_label_3
_geom_angle
_geom_angle_site_symmetry_1
_geom_angle_site_symmetry_2
_geom_angle_site_symmetry_3
_geom_angle_publ_flag
C5 O5 C8 103.2(6) . . . yes
O11 N1 O12 128.3(8) . . . yes
O11 N1 C13 118.4(7) . . . yes
O12 N1 C13 113.3(7) . . . yes
O21 N2 O22 127.3(8) . . . yes
O21 N2 C13 115.5(8) . . . yes
O22 N2 C13 117.2(8) . . . yes
O31 N3 O32 126.6(8) . . . yes
O31 N3 C13 117.5(7) . . . yes
O32 N3 C13 115.9(7) . . . yes
C2 C1 C6 110.5(7) . . . no
C2 C1 C13 106.9(7) . . . no
C6 C1 C13 113.6(8) . . . no
C1 C2 C3 163.8(9) . . 1_565 no
O4 C4 C5 113.0(8) . . . yes
O5 C5 C4 115.0(7) . . . yes
O5 C5 C6 114.9(7) . . . yes
C4 C5 C6 129.6(9) . . . no
C1 C6 C5 121.4(8) . . . no
C1 C6 C7 132.1(7) . . . no
C5 C6 C7 106.0(7) . . . no
C6 C7 C8 105.3(7) . . . no
C6 C7 C12 137.2(9) . . . no
C8 C7 C12 117.4(8) . . . no
O5 C8 C7 110.6(7) . . . yes
O5 C8 C9 123.8(8) . . . yes
C7 C8 C9 125.6(8) . . . no
C8 C9 C10 115.8(8) . . . no
C9 C10 C11 120.2(8) . . . no
C10 C11 C12 121.5(7) . . . no
C7 C12 C11 119.4(8) . . . no
N1 C13 N2 109.4(7) . . . yes
N1 C13 N3 101.2(6) . . . yes
N1 C13 C1 114.7(7) . . . yes
N2 C13 N3 105.7(7) . . . yes
N2 C13 C1 111.5(7) . . . yes
N3 C13 C1 113.6(7) . . . yes

loop_
_geom_bond_atom_site_label_1
_geom_bond_atom_site_label_2
_geom_bond_distance
_geom_bond_site_symmetry_1
_geom_bond_site_symmetry_2
_geom_bond_publ_flag
O4 C4 1.457(12) . . yes
O5 C5 1.377(11) . . yes
O5 C8 1.394(10) . . yes
O11 N1 1.216(10) . . yes
O12 N1 1.188(9) . . yes
O21 N2 1.199(11) . . yes
O22 N2 1.224(11) . . yes
O31 N3 1.193(10) . . yes
O32 N3 1.243(11) . . yes
N1 C13 1.527(11) . . yes
N2 C13 1.509(11) . . yes
N3 C13 1.536(12) . . yes
C1 C2 1.511(12) . . no
C1 C6 1.500(12) . . no
C1 C13 1.544(12) . . no
C2 C3 1.292(13) . 1_565 no
C4 C5 1.506(12) . . no
C5 C6 1.291(11) . . no
C6 C7 1.451(12) . . no
C7 C8 1.373(13) . . no
C7 C12 1.378(11) . . no
C8 C9 1.370(12) . . no
C9 C10 1.393(13) . . no
C10 C11 1.389(12) . . no
C11 C12 1.379(12) . . no

loop_
_geom_torsion_atom_site_label_1
_geom_torsion_atom_site_label_2
_geom_torsion_atom_site_label_3
_geom_torsion_atom_site_label_4
_geom_torsion
_geom_torsion_site_symmetry_1
_geom_torsion_site_symmetry_2
_geom_torsion_site_symmetry_3
_geom_torsion_site_symmetry_4
_geom_torsion_publ_flag
C8 O5 C5 C4 -171.9(8) . . . . no
C8 O5 C5 C6 0.4(11) . . . . no
C5 O5 C8 C7 1.1(10) . . . . no
C5 O5 C8 C9 180.0(9) . . . . no
O11 N1 C13 N2 0.7(10) . . . . no
O11 N1 C13 N3 -110.5(8) . . . . no
O11 N1 C13 C1 126.9(8) . . . . no
O12 N1 C13 N2 179.4(7) . . . . no
O12 N1 C13 N3 68.3(8) . . . . no
O12 N1 C13 C1 -54.4(10) . . . . no
O21 N2 C13 N1 63.7(9) . . . . no
O21 N2 C13 N3 171.9(7) . . . . no
O21 N2 C13 C1 -64.2(9) . . . . no
O22 N2 C13 N1 -118.6(8) . . . . no
O22 N2 C13 N3 -10.4(10) . . . . no
O22 N2 C13 C1 113.5(8) . . . . no
O31 N3 C13 N1 40.7(9) . . . . no
O31 N3 C13 N2 -73.3(9) . . . . no
O31 N3 C13 C1 164.1(7) . . . . no
O32 N3 C13 N1 -136.6(7) . . . . no
O32 N3 C13 N2 109.4(8) . . . . no
O32 N3 C13 C1 -13.2(10) . . . . no
C2 C1 C6 C5 13.5(13) . . . . no
C2 C1 C6 C7 -156.5(10) . . . . no
C13 C1 C6 C5 -106.7(10) . . . . no
C13 C1 C6 C7 83.3(13) . . . . no
C2 C1 C13 N1 -169.1(7) . . . . no
C2 C1 C13 N2 -44.1(9) . . . . no
C2 C1 C13 N3 75.1(8) . . . . no
C6 C1 C13 N1 -47.0(9) . . . . no
C6 C1 C13 N2 78.1(9) . . . . no
C6 C1 C13 N3 -162.7(7) . . . . no
O4 C4 C5 O5 -73.3(10) . . . . no
O4 C4 C5 C6 115.7(11) . . . . no
O5 C5 C6 C1 -173.9(8) . . . . no
O5 C5 C6 C7 -1.6(12) . . . . no
C4 C5 C6 C1 -2.9(17) . . . . no
C4 C5 C6 C7 169.4(10) . . . . no
C1 C6 C7 C8 173.2(10) . . . . no
C1 C6 C7 C12 -3(2) . . . . no
C5 C6 C7 C8 2.1(11) . . . . no
C5 C6 C7 C12 -174.3(12) . . . . no
C6 C7 C8 O5 -2.0(11) . . . . no
C6 C7 C8 C9 179.1(9) . . . . no
C12 C7 C8 O5 175.3(8) . . . . no
C12 C7 C8 C9 -3.6(15) . . . . no
C6 C7 C12 C11 177.1(11) . . . . no
C8 C7 C12 C11 1.0(14) . . . . no
O5 C8 C9 C10 -174.8(8) . . . . no
C7 C8 C9 C10 4.0(15) . . . . no
C8 C9 C10 C11 -1.9(13) . . . . no
C9 C10 C11 C12 -0.3(14) . . . . no
C10 C11 C12 C7 0.8(14) . . . . no
